data_1574430
loop_
_publ_author_name
'Pei, Shao-Min'
'Wu, Fan'
'Zhang, Ming-Shu'
'Chen, Wen-Fa'
'Jiang, Xiao-Ming'
'Liu, Bin-Wen'
'Guo, Guo-Cong'

_publ_section_title
;
 Non-centrosymmetric structures designed rationally <i>via</i> a
 "dimensionality addition" strategy toward the promising nonlinear optical
 family [A-X][In-Se] (A = K/Ba and Rb/Ba; X = Cl and Br).
;
_journal_issue 14
_journal_name_full 'Materials horizons'
_journal_page_first 5204
_journal_page_last 5210
_journal_paper_doi 10.1039/d5mh00011d
_journal_volume 12
_journal_year 2025
_chemical_formula_moiety 'Cl5 In22 K13 Ba Se38'
_chemical_formula_sum 'Ba Cl5 In22 K13 Se38'
_chemical_formula_weight 6349.41
_chemical_melting_point ?
_chemical_name_common K13BaCl5In22Se38
_space_group_crystal_system monoclinic
_space_group_IT_number 5
_space_group_name_Hall 'C 2y'
_space_group_name_H-M_alt 'C 1 2 1'
_audit_creation_method SHELXL-2013
_audit_update_record
;
2025-04-02 deposited with the CCDC.	2025-04-14 downloaded from the CCDC.
;
_cell_angle_alpha 90
_cell_angle_beta 125.12(2)
_cell_angle_gamma 90
_cell_formula_units_Z 2
_cell_length_a 25.552(5)
_cell_length_b 11.5176(3)
_cell_length_c 20.3164(19)
_cell_measurement_reflns_used 9785
_cell_measurement_temperature 293(2)
_cell_measurement_theta_max 29.1050
_cell_measurement_theta_min 1.5970
_cell_volume 4890.6(16)
_computing_cell_refinement 'CrysAlisPro 1.171.40.59a (Rigaku OD, 2019)'
_computing_data_collection 'CrysAlisPro 1.171.40.59a (Rigaku OD, 2019)'
_computing_data_reduction 'CrysAlisPro 1.171.40.59a (Rigaku OD, 2019)'
_computing_publication_material 'SHELXL-2013 (Sheldrick, 2013)'
_computing_structure_refinement 'SHELXL-2013 (Sheldrick, 2013)'
_computing_structure_solution 'SHELXL-2013 (Sheldrick, 2013)'
_diffrn_ambient_temperature 293(2)
_diffrn_detector_area_resol_mean 10.0000
_diffrn_measured_fraction_theta_full 0.998
_diffrn_measured_fraction_theta_max 0.998
_diffrn_measurement_device_type 'ROD, Synergy Custom DW system, HyPix'
_diffrn_measurement_method CCD_Profile_fitting
_diffrn_radiation_type MoK\a
_diffrn_radiation_wavelength 0.71073
_diffrn_reflns_av_R_equivalents 0.0382
_diffrn_reflns_av_unetI/netI 0.0460
_diffrn_reflns_Laue_measured_fraction_full 0.998
_diffrn_reflns_Laue_measured_fraction_max 0.998
_diffrn_reflns_limit_h_max 30
_diffrn_reflns_limit_h_min -30
_diffrn_reflns_limit_k_max 13
_diffrn_reflns_limit_k_min -13
_diffrn_reflns_limit_l_max 24
_diffrn_reflns_limit_l_min -24
_diffrn_reflns_number 18809
_diffrn_reflns_point_group_measured_fraction_full 0.999
_diffrn_reflns_point_group_measured_fraction_max 0.999
_diffrn_reflns_theta_full 25.242
_diffrn_reflns_theta_max 25.493
_diffrn_reflns_theta_min 1.597
_exptl_absorpt_coefficient_mu 20.313
_exptl_absorpt_correction_T_max 0.224
_exptl_absorpt_correction_T_min 0.037
_exptl_absorpt_correction_type gaussian
_exptl_absorpt_process_details
;
CrysAlisPro 1.171.44.85 (Rigaku Oxford Diffraction, 2024)
Numerical absorption correction based on gaussian integration over
a multifaceted crystal model
Empirical absorption correction using spherical harmonics,
implemented in SCALE3 ABSPACK scaling algorithm.
;
_exptl_crystal_colour red
_exptl_crystal_density_diffrn 4.312
_exptl_crystal_density_meas ?
_exptl_crystal_description block
_exptl_crystal_F_000 5516
_exptl_crystal_size_max 0.254
_exptl_crystal_size_mid 0.156
_exptl_crystal_size_min 0.089
_refine_diff_density_max 1.836
_refine_diff_density_min -2.126
_refine_diff_density_rms 0.310
_refine_ls_abs_structure_details
;
 Refined as an inversion twin.
;
_refine_ls_abs_structure_Flack -0.001(13)
_refine_ls_extinction_method none
_refine_ls_goodness_of_fit_ref 1.022
_refine_ls_hydrogen_treatment undef
_refine_ls_matrix_type full
_refine_ls_number_parameters 359
_refine_ls_number_reflns 7926
_refine_ls_number_restraints 1
_refine_ls_restrained_S_all 1.022
_refine_ls_R_factor_all 0.0555
_refine_ls_R_factor_gt 0.0490
_refine_ls_shift/su_max 0.001
_refine_ls_shift/su_mean 0.000
_refine_ls_structure_factor_coef Fsqd
_refine_ls_weighting_details
;
 w=1/[\s^2^(Fo^2^)+(0.0864P)^2^]
 where P=(Fo^2^+2Fc^2^)/3
;
_refine_ls_weighting_scheme calc
_refine_ls_wR_factor_gt 0.1252
_refine_ls_wR_factor_ref 0.1290
_reflns_Friedel_coverage 0.898
_reflns_Friedel_fraction_full 0.999
_reflns_Friedel_fraction_max 0.999
_reflns_number_gt 6964
_reflns_number_total 7926
_reflns_threshold_expression 'I > 2\s(I)'
_cod_data_source_file d5mh00011d2.cif
_cod_data_source_block K13BaCl5In22Se38
_cod_depositor_comments
;
The following automatic conversions were performed:

data item '_chemical_melting_point' value 'not measured' was changed
to '?' -- the value is undefined or not given.

data item '_exptl_crystal_density_meas' value 'not measured' was
changed to '?' -- the value is perceived as not measured.

Automatic conversion script
Id: cif_fix_values 8170 2020-07-09 18:12:32Z antanas 

 Adding full bibliography for 1574428--1574433.cif.
;
_cod_original_cell_volume 4890.7(15)
_cod_original_sg_symbol_H-M 'C 2'
_cod_database_code 1574430
_shelx_space_group_comment
;
The symmetry employed for this shelxl refinement is uniquely defined
by the following loop, which should always be used as a source of
symmetry information in preference to the above space-group names.
They are only intended as comments.
;
_oxdiff_exptl_absorpt_empirical_full_min 0.333
_oxdiff_exptl_absorpt_empirical_full_max 2.900
_oxdiff_exptl_absorpt_empirical_details
;
Empirical correction (ABSPACK) includes:
- Absorption correction using spherical harmonics
- Frame scaling
;
_shelxl_version_number 2013-2

loop_
_space_group_symop_operation_xyz
'x, y, z'
'-x, y, -z'
'x+1/2, y+1/2, z'
'-x+1/2, y+1/2, -z'

loop_
_atom_site_label
_atom_site_type_symbol
_atom_site_fract_x
_atom_site_fract_y
_atom_site_fract_z
_atom_site_U_iso_or_equiv
_atom_site_adp_type
_atom_site_occupancy
_atom_site_site_symmetry_order
_atom_site_calc_flag
_atom_site_refinement_flags_posn
_atom_site_refinement_flags_adp
_atom_site_refinement_flags_occupancy
_atom_site_disorder_assembly
_atom_site_disorder_group
K1 K 0.82223(17) 0.9945(3) 0.8977(2) 0.0650(9) Uani 0.75 1 d . . P . .
Ba1 Ba 0.82223(17) 0.9945(3) 0.8977(2) 0.0650(9) Uani 0.25 1 d . . P . .
K2 K 0.63979(14) 0.7788(3) 0.91874(19) 0.0572(9) Uani 0.75 1 d . . P . .
Ba2 Ba 0.63979(14) 0.7788(3) 0.91874(19) 0.0572(9) Uani 0.25 1 d . . P . .
K3 K 0.9059(2) 0.7416(4) 0.3453(3) 0.0456(11) Uani 1 1 d . . . . .
K4 K 1.0000 0.3054(6) 1.0000 0.0462(17) Uani 1 2 d S T P . .
K5 K 0.9788(2) 0.9874(4) 0.8121(3) 0.0446(11) Uani 1 1 d . . . . .
K6 K 1.0000 0.6882(7) 1.0000 0.0491(17) Uani 1 2 d S T P . .
K7 K 0.5724(3) 0.5154(5) 0.4520(4) 0.0619(15) Uani 1 1 d . . . . .
K8 K 0.8228(2) 0.6928(5) 0.7488(3) 0.0603(14) Uani 1 1 d . . . . .
Cl1 Cl 1.0000 0.8736(7) 0.5000 0.0392(16) Uani 1 2 d S T P . .
Cl2 Cl 0.9121(2) 0.8626(5) 0.8736(3) 0.0399(11) Uani 1 1 d . . . . .
Cl3 Cl 0.5664(2) 0.6317(5) 0.9603(3) 0.0425(12) Uani 1 1 d . . . . .
In1 In 0.52319(5) 0.86863(13) 0.66490(7) 0.0207(3) Uani 1 1 d . . . . .
In2 In 0.40963(5) 0.86372(12) 0.73382(7) 0.0208(3) Uani 1 1 d . . . . .
In3 In 0.96319(5) 0.61403(14) 0.19536(6) 0.0209(3) Uani 1 1 d . . . . .
In4 In 0.88792(5) 0.61854(12) 0.58196(6) 0.0194(3) Uani 1 1 d . . . . .
In5 In 0.78509(5) 0.37258(12) 0.81034(7) 0.0204(3) Uani 1 1 d . . . . .
In6 In 0.63845(5) 0.87029(11) 0.58248(6) 0.0211(3) Uani 1 1 d . . . . .
In7 In 0.67386(5) 0.37549(12) 0.88330(7) 0.0201(3) Uani 1 1 d . . . . .
In8 In 0.74906(6) 0.86014(11) 0.51085(7) 0.0211(3) Uani 1 1 d . . . . .
In9 In 0.65630(5) 0.60810(12) 0.73433(7) 0.0194(3) Uani 1 1 d . . . . .
In10 In 0.80541(6) 0.61487(12) 0.95689(7) 0.0205(3) Uani 1 1 d . . . . .
In11 In 0.73114(5) 0.60970(12) 0.34646(6) 0.0205(3) Uani 1 1 d . . . . .
Se1 Se 0.94952(8) 0.50162(16) 0.53775(9) 0.0203(4) Uani 1 1 d . . . . .
Se2 Se 0.56975(7) 0.73150(15) 0.60697(9) 0.0172(4) Uani 1 1 d . . . . .
Se3 Se 0.97709(11) 0.5014(2) 0.85072(12) 0.0411(6) Uani 1 1 d . . . . .
Se4 Se 0.35318(7) 0.73186(16) 0.78116(9) 0.0179(4) Uani 1 1 d . . . . .
Se5 Se 0.82106(8) 0.49510(16) 0.61564(10) 0.0195(4) Uani 1 1 d . . . . .
Se6 Se 0.60742(8) 0.99665(19) 0.77774(11) 0.0284(4) Uani 1 1 d . . . . .
Se7 Se 0.87379(9) 0.49316(19) 0.92824(13) 0.0376(5) Uani 1 1 d . . . . .
Se8 Se 0.96394(9) 0.75775(19) 0.69129(10) 0.0349(5) Uani 1 1 d . . . . .
Se9 Se 0.46647(10) 0.7250(2) 0.69855(12) 0.0350(5) Uani 1 1 d . . . . .
Se10 Se 0.60944(7) 0.25616(16) 0.92712(9) 0.0171(4) Uani 1 1 d . . . . .
Se11 Se 0.70650(9) 0.48298(18) 0.68057(10) 0.0279(4) Uani 1 1 d . . . . .
Se12 Se 0.81180(8) 0.75560(16) 0.46139(10) 0.0183(4) Uani 1 1 d . . . . .
Se13 Se 0.79801(9) 0.51678(18) 0.30488(10) 0.0270(4) Uani 1 1 d . . . . .
Se14 Se 0.58583(9) 0.48956(19) 0.76104(12) 0.0337(5) Uani 1 1 d . . . . .
Se15 Se 0.23296(9) 0.73135(18) 0.85278(11) 0.0299(5) Uani 1 1 d . . . . .
Se16 Se 0.69318(9) 0.72326(17) 0.54848(12) 0.0303(5) Uani 1 1 d . . . . .
Se17 Se 0.83499(9) 0.9886(2) 0.62318(12) 0.0330(5) Uani 1 1 d . . . . .
Se18 Se 0.75091(10) 1.00033(18) 0.99309(12) 0.0316(4) Uani 1 1 d . . . . .
Se19 Se 0.73079(8) 0.75491(18) 0.84297(10) 0.0285(5) Uani 1 1 d . . . . .

loop_
_atom_site_aniso_label
_atom_site_aniso_U_11
_atom_site_aniso_U_22
_atom_site_aniso_U_33
_atom_site_aniso_U_23
_atom_site_aniso_U_13
_atom_site_aniso_U_12
K1 0.080(2) 0.056(2) 0.064(2) -0.0052(18) 0.0440(19) -0.0008(19)
Ba1 0.080(2) 0.056(2) 0.064(2) -0.0052(18) 0.0440(19) -0.0008(19)
K2 0.0565(18) 0.065(2) 0.0601(19) 0.0081(16) 0.0397(16) -0.0154(16)
Ba2 0.0565(18) 0.065(2) 0.0601(19) 0.0081(16) 0.0397(16) -0.0154(16)
K3 0.043(2) 0.045(3) 0.034(2) -0.007(2) 0.014(2) -0.008(2)
K4 0.044(4) 0.054(5) 0.050(4) 0.000 0.032(3) 0.000
K5 0.042(2) 0.042(3) 0.048(3) -0.004(2) 0.025(2) -0.009(2)
K6 0.042(4) 0.059(5) 0.034(3) 0.000 0.015(3) 0.000
K7 0.069(3) 0.058(4) 0.078(4) 0.002(3) 0.054(3) -0.011(3)
K8 0.054(3) 0.063(4) 0.046(3) -0.022(3) 0.019(2) -0.019(3)
Cl1 0.039(3) 0.048(4) 0.029(3) 0.000 0.018(3) 0.000
Cl2 0.042(3) 0.041(3) 0.043(3) -0.004(2) 0.028(2) -0.002(2)
Cl3 0.044(3) 0.045(3) 0.039(3) -0.002(2) 0.024(2) -0.003(2)
In1 0.0192(5) 0.0219(7) 0.0218(6) -0.0003(5) 0.0123(5) 0.0019(6)
In2 0.0193(6) 0.0229(7) 0.0213(6) -0.0004(5) 0.0123(5) -0.0016(6)
In3 0.0197(6) 0.0225(7) 0.0177(6) 0.0018(5) 0.0091(5) 0.0020(5)
In4 0.0183(6) 0.0200(7) 0.0173(6) -0.0001(5) 0.0087(5) 0.0010(5)
In5 0.0210(5) 0.0208(7) 0.0210(6) -0.0004(6) 0.0130(5) 0.0013(6)
In6 0.0227(6) 0.0212(7) 0.0212(6) 0.0012(6) 0.0137(5) -0.0003(6)
In7 0.0210(6) 0.0204(7) 0.0191(6) 0.0012(5) 0.0117(5) -0.0013(5)
In8 0.0207(5) 0.0235(7) 0.0198(6) 0.0002(5) 0.0121(5) 0.0032(5)
In9 0.0192(6) 0.0199(7) 0.0179(6) 0.0021(5) 0.0101(5) 0.0017(5)
In10 0.0205(6) 0.0212(7) 0.0171(6) -0.0028(6) 0.0091(5) -0.0014(6)
In11 0.0220(6) 0.0215(7) 0.0179(6) 0.0017(5) 0.0113(5) 0.0017(6)
Se1 0.0193(8) 0.0217(10) 0.0198(9) -0.0006(7) 0.0112(7) 0.0012(7)
Se2 0.0168(8) 0.0179(10) 0.0152(7) 0.0023(7) 0.0082(6) 0.0016(7)
Se3 0.0542(13) 0.0490(15) 0.0269(10) -0.0167(10) 0.0273(10) -0.0316(11)
Se4 0.0190(8) 0.0187(9) 0.0173(8) -0.0019(7) 0.0112(7) -0.0012(7)
Se5 0.0182(8) 0.0207(9) 0.0193(9) -0.0004(7) 0.0107(7) -0.0007(7)
Se6 0.0174(8) 0.0343(12) 0.0291(10) -0.0078(9) 0.0107(8) -0.0008(8)
Se7 0.0189(9) 0.0400(12) 0.0462(12) -0.0240(10) 0.0144(9) -0.0046(9)
Se8 0.0368(11) 0.0186(11) 0.0230(10) -0.0039(8) 0.0019(9) -0.0003(8)
Se9 0.0488(12) 0.0218(11) 0.0568(13) 0.0029(9) 0.0434(11) 0.0033(8)
Se10 0.0168(8) 0.0178(10) 0.0143(8) 0.0011(6) 0.0076(7) -0.0007(7)
Se11 0.0334(10) 0.0319(11) 0.0209(9) 0.0045(8) 0.0171(8) 0.0103(9)
Se12 0.0187(8) 0.0193(10) 0.0168(8) 0.0014(7) 0.0102(7) 0.0024(7)
Se13 0.0306(10) 0.0329(11) 0.0199(9) 0.0049(8) 0.0159(8) 0.0101(8)
Se14 0.0198(9) 0.0436(13) 0.0362(11) 0.0214(10) 0.0152(8) 0.0060(9)
Se15 0.0382(10) 0.0197(10) 0.0447(11) 0.0028(9) 0.0314(10) 0.0018(8)
Se16 0.0375(10) 0.0228(10) 0.0426(11) 0.0000(9) 0.0300(9) 0.0011(8)
Se17 0.0204(9) 0.0451(13) 0.0286(10) -0.0148(9) 0.0112(8) 0.0004(9)
Se18 0.0370(9) 0.0394(12) 0.0234(9) 0.0097(9) 0.0203(8) 0.0156(9)
Se19 0.0281(9) 0.0193(10) 0.0229(10) -0.0001(7) 0.0058(8) -0.0014(8)

loop_
_atom_type_symbol
_atom_type_description
_atom_type_scat_dispersion_real
_atom_type_scat_dispersion_imag
_atom_type_scat_source
Cl Cl 0.1484 0.1585 'International Tables Vol C Tables 4.2.6.8 and 6.1.1.4'
K K 0.2009 0.2494 'International Tables Vol C Tables 4.2.6.8 and 6.1.1.4'
Se Se -0.0929 2.2259 'International Tables Vol C Tables 4.2.6.8 and 6.1.1.4'
In In -0.7276 1.3100 'International Tables Vol C Tables 4.2.6.8 and 6.1.1.4'
Ba Ba -0.3244 2.2819 'International Tables Vol C Tables 4.2.6.8 and 6.1.1.4'

loop_
_geom_angle_atom_site_label_1
_geom_angle_atom_site_label_2
_geom_angle_atom_site_label_3
_geom_angle
_geom_angle_site_symmetry_1
_geom_angle_site_symmetry_3
_geom_angle_publ_flag
Cl2 K1 Cl3 91.73(16) . 4_657 ?
Cl2 K1 Se15 146.37(16) . 3 ?
Cl3 K1 Se15 87.41(14) 4_657 3 ?
Cl2 K1 Se18 145.56(16) . . ?
Cl3 K1 Se18 88.03(13) 4_657 . ?
Se15 K1 Se18 68.04(8) 3 . ?
Cl2 K1 Se19 88.98(14) . . ?
Cl3 K1 Se19 145.41(15) 4_657 . ?
Se15 K1 Se19 110.21(11) 3 . ?
Se18 K1 Se19 72.63(9) . . ?
Cl2 K1 Se13 94.72(12) . 4_656 ?
Cl3 K1 Se13 142.05(16) 4_657 4_656 ?
Se15 K1 Se13 67.18(8) 3 4_656 ?
Se18 K1 Se13 106.39(11) . 4_656 ?
Se19 K1 Se13 72.18(8) . 4_656 ?
Cl2 K1 K8 39.19(12) . . ?
Cl3 K1 K8 130.62(15) 4_657 . ?
Se15 K1 K8 134.23(12) 3 . ?
Se18 K1 K8 127.21(13) . . ?
Se19 K1 K8 55.17(9) . . ?
Se13 K1 K8 67.05(9) 4_656 . ?
Cl2 K1 K2 131.32(14) . 4_657 ?
Cl3 K1 K2 39.59(10) 4_657 4_657 ?
Se15 K1 K2 55.53(7) 3 4_657 ?
Se18 K1 K2 56.59(8) . 4_657 ?
Se19 K1 K2 129.12(10) . 4_657 ?
Se13 K1 K2 122.60(10) 4_656 4_657 ?
K8 K1 K2 169.56(12) . 4_657 ?
Cl2 K1 Ba2 131.32(14) . 4_657 ?
Cl3 K1 Ba2 39.59(10) 4_657 4_657 ?
Se15 K1 Ba2 55.53(7) 3 4_657 ?
Se18 K1 Ba2 56.59(8) . 4_657 ?
Se19 K1 Ba2 129.12(10) . 4_657 ?
Se13 K1 Ba2 122.60(10) 4_656 4_657 ?
K8 K1 Ba2 169.56(12) . 4_657 ?
K2 K1 Ba2 0.00(10) 4_657 4_657 ?
Cl3 K2 Se18 141.95(14) . . ?
Cl3 K2 Se19 140.60(16) . . ?
Se18 K2 Se19 70.09(7) . . ?
Cl3 K2 Se6 137.77(14) . . ?
Se18 K2 Se6 65.14(7) . . ?
Se19 K2 Se6 66.37(7) . . ?
Cl3 K2 Se15 79.17(11) . 2_657 ?
Se18 K2 Se15 70.63(7) . 2_657 ?
Se19 K2 Se15 101.89(9) . 2_657 ?
Se6 K2 Se15 135.65(10) . 2_657 ?
Cl3 K2 K1 41.02(11) . 4_647 ?
Se18 K2 K1 115.60(10) . 4_647 ?
Se19 K2 K1 114.78(10) . 4_647 ?
Se6 K2 K1 178.74(10) . 4_647 ?
Se15 K2 K1 45.02(6) 2_657 4_647 ?
Cl3 K2 Ba1 41.02(11) . 4_647 ?
Se18 K2 Ba1 115.60(10) . 4_647 ?
Se19 K2 Ba1 114.78(10) . 4_647 ?
Se6 K2 Ba1 178.74(10) . 4_647 ?
Se15 K2 Ba1 45.02(6) 2_657 4_647 ?
K1 K2 Ba1 0.00(13) 4_647 4_647 ?
Cl3 K2 K4 38.26(14) . 3_455 ?
Se18 K2 K4 113.30(12) . 3_455 ?
Se19 K2 K4 175.15(10) . 3_455 ?
Se6 K2 K4 111.46(11) . 3_455 ?
Se15 K2 K4 82.70(6) 2_657 3_455 ?
K1 K2 K4 67.35(9) 4_647 3_455 ?
Ba1 K2 K4 67.35(9) 4_647 3_455 ?
Cl3 K2 K5 37.78(11) . 3_445 ?
Se18 K2 K5 177.22(12) . 3_445 ?
Se19 K2 K5 111.56(11) . 3_445 ?
Se6 K2 K5 113.22(10) . 3_445 ?
Se15 K2 K5 110.82(9) 2_657 3_445 ?
K1 K2 K5 65.99(9) 4_647 3_445 ?
Ba1 K2 K5 65.99(9) 4_647 3_445 ?
K4 K2 K5 64.91(10) 3_455 3_445 ?
Cl1 K3 Se13 130.99(17) . . ?
Cl1 K3 Se15 151.1(2) . 2_656 ?
Se13 K3 Se15 64.46(9) . 2_656 ?
Cl1 K3 Se6 143.05(18) . 4_646 ?
Se13 K3 Se6 61.30(9) . 4_646 ?
Se15 K3 Se6 63.61(9) 2_656 4_646 ?
Cl1 K3 Se14 86.57(16) . 4_656 ?
Se13 K3 Se14 137.74(13) . 4_656 ?
Se15 K3 Se14 73.34(10) 2_656 4_656 ?
Se6 K3 Se14 102.29(12) 4_646 4_656 ?
Cl1 K3 Se8 85.26(10) . 2_756 ?
Se13 K3 Se8 130.23(14) . 2_756 ?
Se15 K3 Se8 101.40(12) 2_656 2_756 ?
Se6 K3 Se8 69.64(9) 4_646 2_756 ?
Se14 K3 Se8 59.53(8) 4_656 2_756 ?
Cl1 K3 Se11 82.13(15) . 4_656 ?
Se13 K3 Se11 94.45(11) . 4_656 ?
Se15 K3 Se11 71.47(9) 2_656 4_656 ?
Se6 K3 Se11 134.66(12) 4_646 4_656 ?
Se14 K3 Se11 69.14(10) 4_656 4_656 ?
Se8 K3 Se11 127.67(14) 2_756 4_656 ?
Cl1 K3 In7 123.87(18) . 4_656 ?
Se13 K3 In7 101.41(10) . 4_656 ?
Se15 K3 In7 37.72(6) 2_656 4_656 ?
Se6 K3 In7 74.25(9) 4_646 4_656 ?
Se14 K3 In7 37.54(6) 4_656 4_656 ?
Se8 K3 In7 71.63(9) 2_756 4_656 ?
Se11 K3 In7 74.23(9) 4_656 4_656 ?
Cl1 K3 K7 38.93(11) . 3 ?
Se13 K3 K7 168.68(14) . 3 ?
Se15 K3 K7 126.81(14) 2_656 3 ?
Se6 K3 K7 122.44(13) 4_646 3 ?
Se14 K3 K7 53.48(10) 4_656 3 ?
Se8 K3 K7 52.93(10) 2_756 3 ?
Se11 K3 K7 89.11(12) 4_656 3 ?
In7 K3 K7 89.90(11) 4_656 3 ?
Cl1 K3 K7 34.99(10) . 4_656 ?
Se13 K3 K7 111.12(13) . 4_656 ?
Se15 K3 K7 121.92(14) 2_656 4_656 ?
Se6 K3 K7 168.95(15) 4_646 4_656 ?
Se14 K3 K7 88.69(12) 4_656 4_656 ?
Se8 K3 K7 115.99(12) 2_756 4_656 ?
Se11 K3 K7 50.64(9) 4_656 4_656 ?
In7 K3 K7 116.20(13) 4_656 4_656 ?
K7 K3 K7 63.36(14) 3 4_656 ?
Cl3 K4 Cl3 96.9(3) 4_647 3_545 ?
Cl3 K4 Se7 89.78(10) 4_647 . ?
Cl3 K4 Se7 147.05(9) 3_545 . ?
Cl3 K4 Se7 147.05(9) 4_647 2_757 ?
Cl3 K4 Se7 89.78(10) 3_545 2_757 ?
Se7 K4 Se7 102.0(2) . 2_757 ?
Cl3 K4 Se3 92.03(10) 4_647 2_757 ?
Cl3 K4 Se3 143.94(10) 3_545 2_757 ?
Se7 K4 Se3 67.38(12) . 2_757 ?
Se7 K4 Se3 65.41(12) 2_757 2_757 ?
Cl3 K4 Se3 143.94(10) 4_647 . ?
Cl3 K4 Se3 92.03(10) 3_545 . ?
Se7 K4 Se3 65.41(12) . . ?
Se7 K4 Se3 67.38(12) 2_757 . ?
Se3 K4 Se3 101.0(2) 2_757 . ?
Cl3 K4 Se4 80.87(13) 4_647 3_545 ?
Cl3 K4 Se4 82.64(13) 3_545 3_545 ?
Se7 K4 Se4 66.57(5) . 3_545 ?
Se7 K4 Se4 132.06(12) 2_757 3_545 ?
Se3 K4 Se4 133.36(12) 2_757 3_545 ?
Se3 K4 Se4 65.69(5) . 3_545 ?
Cl3 K4 Se4 82.64(13) 4_647 4_647 ?
Cl3 K4 Se4 80.87(12) 3_545 4_647 ?
Se7 K4 Se4 132.06(12) . 4_647 ?
Se7 K4 Se4 66.57(5) 2_757 4_647 ?
Se3 K4 Se4 65.69(5) 2_757 4_647 ?
Se3 K4 Se4 133.36(12) . 4_647 ?
Se4 K4 Se4 155.0(2) 3_545 4_647 ?
Cl3 K4 K6 131.56(14) 4_647 . ?
Cl3 K4 K6 131.56(14) 3_545 . ?
Se7 K4 K6 50.98(10) . . ?
Se7 K4 K6 50.98(10) 2_757 . ?
Se3 K4 K6 50.51(10) 2_757 . ?
Se3 K4 K6 50.51(10) . . ?
Se4 K4 K6 102.48(11) 3_545 . ?
Se4 K4 K6 102.48(11) 4_647 . ?
Cl3 K4 K2 134.7(2) 4_647 3_545 ?
Cl3 K4 K2 37.84(11) 3_545 3_545 ?
Se7 K4 K2 127.31(13) . 3_545 ?
Se7 K4 K2 58.36(6) 2_757 3_545 ?
Se3 K4 K2 123.59(12) 2_757 3_545 ?
Se3 K4 K2 61.91(6) . 3_545 ?
Se4 K4 K2 90.70(5) 3_545 3_545 ?
Se4 K4 K2 87.69(5) 4_647 3_545 ?
K6 K4 K2 93.72(10) . 3_545 ?
Cl3 K4 K2 37.84(11) 4_647 4_647 ?
Cl3 K4 K2 134.7(2) 3_545 4_647 ?
Se7 K4 K2 58.36(6) . 4_647 ?
Se7 K4 K2 127.31(13) 2_757 4_647 ?
Se3 K4 K2 61.91(6) 2_757 4_647 ?
Se3 K4 K2 123.59(12) . 4_647 ?
Se4 K4 K2 87.69(5) 3_545 4_647 ?
Se4 K4 K2 90.70(5) 4_647 4_647 ?
K6 K4 K2 93.72(10) . 4_647 ?
K2 K4 K2 172.6(2) 3_545 4_647 ?
Cl3 K4 Ba2 37.84(11) 4_647 4_647 ?
Cl3 K4 Ba2 134.7(2) 3_545 4_647 ?
Se7 K4 Ba2 58.36(6) . 4_647 ?
Se7 K4 Ba2 127.31(13) 2_757 4_647 ?
Se3 K4 Ba2 61.91(6) 2_757 4_647 ?
Se3 K4 Ba2 123.59(12) . 4_647 ?
Se4 K4 Ba2 87.69(5) 3_545 4_647 ?
Se4 K4 Ba2 90.70(5) 4_647 4_647 ?
K6 K4 Ba2 93.72(10) . 4_647 ?
K2 K4 Ba2 172.6(2) 3_545 4_647 ?
K2 K4 Ba2 0.00(9) 4_647 4_647 ?
Cl2 K5 Cl3 96.93(18) . 3 ?
Cl2 K5 Se14 150.6(2) . 3 ?
Cl3 K5 Se14 92.03(14) 3 3 ?
Cl2 K5 Se17 88.22(14) . . ?
Cl3 K5 Se17 144.0(2) 3 . ?
Se14 K5 Se17 100.77(13) 3 . ?
Cl2 K5 Se9 142.97(19) . 3 ?
Cl3 K5 Se9 87.75(16) 3 3 ?
Se14 K5 Se9 65.05(9) 3 3 ?
Se17 K5 Se9 68.17(11) . 3 ?
Cl2 K5 Se8 94.15(16) . . ?
Cl3 K5 Se8 147.31(18) 3 . ?
Se14 K5 Se8 64.89(9) 3 . ?
Se17 K5 Se8 66.79(10) . . ?
Se9 K5 Se8 101.50(13) 3 . ?
Cl2 K5 Se10 85.25(15) . 3 ?
Cl3 K5 Se10 83.59(15) 3 3 ?
Se14 K5 Se10 67.95(9) 3 3 ?
Se17 K5 Se10 132.40(15) . 3 ?
Se9 K5 Se10 131.76(13) 3 3 ?
Se8 K5 Se10 66.77(10) . 3 ?
Cl2 K5 K7 130.63(17) . 4_656 ?
Cl3 K5 K7 130.96(17) 3 4_656 ?
Se14 K5 K7 53.73(10) 3 4_656 ?
Se17 K5 K7 47.21(9) . 4_656 ?
Se9 K5 K7 48.35(10) 3 4_656 ?
Se8 K5 K7 53.61(10) . 4_656 ?
Se10 K5 K7 108.26(13) 3 4_656 ?
Cl2 K5 Ba2 134.30(16) . 3 ?
Cl3 K5 Ba2 37.40(11) 3 3 ?
Se14 K5 Ba2 60.18(8) 3 3 ?
Se17 K5 Ba2 126.14(14) . 3 ?
Se9 K5 Ba2 58.06(9) 3 3 ?
Se8 K5 Ba2 124.96(12) . 3 ?
Se10 K5 Ba2 89.48(10) 3 3 ?
K7 K5 Ba2 94.06(11) 4_656 3 ?
Cl2 K5 K2 134.30(16) . 3 ?
Cl3 K5 K2 37.40(11) 3 3 ?
Se14 K5 K2 60.18(8) 3 3 ?
Se17 K5 K2 126.14(14) . 3 ?
Se9 K5 K2 58.06(9) 3 3 ?
Se8 K5 K2 124.96(12) . 3 ?
Se10 K5 K2 89.48(10) 3 3 ?
K7 K5 K2 94.06(11) 4_656 3 ?
Ba2 K5 K2 0.0 3 3 ?
Cl2 K5 K8 36.01(12) . . ?
Cl3 K5 K8 132.85(16) 3 . ?
Se14 K5 K8 127.24(14) 3 . ?
Se17 K5 K8 61.28(10) . . ?
Se9 K5 K8 129.29(14) 3 . ?
Se8 K5 K8 62.47(10) . . ?
Se10 K5 K8 88.28(12) 3 . ?
K7 K5 K8 95.67(13) 4_656 . ?
Ba2 K5 K8 170.23(13) 3 . ?
K2 K5 K8 170.23(13) 3 . ?
Cl2 K5 K6 34.75(11) . . ?
Cl3 K5 K6 85.63(15) 3 . ?
Se14 K5 K6 119.08(13) 3 . ?
Se17 K5 K6 115.73(12) . . ?
Se9 K5 K6 172.30(15) 3 . ?
Se8 K5 K6 86.20(13) . . ?
Se10 K5 K6 51.27(7) 3 . ?
K7 K5 K6 139.30(14) 4_656 . ?
Ba2 K5 K6 117.31(11) 3 . ?
K2 K5 K6 117.31(11) 3 . ?
K8 K5 K6 54.54(9) . . ?
Cl2 K6 Cl2 96.1(3) . 2_757 ?
Cl2 K6 Se3 145.64(9) . 2_757 ?
Cl2 K6 Se3 90.02(10) 2_757 2_757 ?
Cl2 K6 Se3 90.02(10) . . ?
Cl2 K6 Se3 145.64(9) 2_757 . ?
Se3 K6 Se3 103.7(2) 2_757 . ?
Cl2 K6 Se7 90.96(10) . . ?
Cl2 K6 Se7 147.58(8) 2_757 . ?
Se3 K6 Se7 67.53(13) 2_757 . ?
Se3 K6 Se7 65.56(12) . . ?
Cl2 K6 Se7 147.59(8) . 2_757 ?
Cl2 K6 Se7 90.96(10) 2_757 2_757 ?
Se3 K6 Se7 65.55(12) 2_757 2_757 ?
Se3 K6 Se7 67.53(13) . 2_757 ?
Se7 K6 Se7 99.8(2) . 2_757 ?
Cl2 K6 Se10 83.60(13) . 3 ?
Cl2 K6 Se10 81.07(12) 2_757 3 ?
Se3 K6 Se10 130.75(12) 2_757 3 ?
Se3 K6 Se10 66.04(5) . 3 ?
Se7 K6 Se10 131.25(12) . 3 ?
Se7 K6 Se10 66.28(5) 2_757 3 ?
Cl2 K6 Se10 81.06(12) . 4_657 ?
Cl2 K6 Se10 83.60(13) 2_757 4_657 ?
Se3 K6 Se10 66.04(5) 2_757 4_657 ?
Se3 K6 Se10 130.75(12) . 4_657 ?
Se7 K6 Se10 66.28(5) . 4_657 ?
Se7 K6 Se10 131.25(12) 2_757 4_657 ?
Se10 K6 Se10 157.0(2) 3 4_657 ?
Cl2 K6 K4 131.93(14) . . ?
Cl2 K6 K4 131.93(14) 2_757 . ?
Se3 K6 K4 51.84(11) 2_757 . ?
Se3 K6 K4 51.84(11) . . ?
Se7 K6 K4 49.90(10) . . ?
Se7 K6 K4 49.90(10) 2_757 . ?
Se10 K6 K4 101.51(12) 3 . ?
Se10 K6 K4 101.51(12) 4_657 . ?
Cl2 K6 K8 41.26(12) . . ?
Cl2 K6 K8 137.4(2) 2_757 . ?
Se3 K6 K8 123.65(15) 2_757 . ?
Se3 K6 K8 57.34(8) . . ?
Se7 K6 K8 56.24(9) . . ?
Se7 K6 K8 124.81(15) 2_757 . ?
Se10 K6 K8 92.33(8) 3 . ?
Se10 K6 K8 87.40(8) 4_657 . ?
K4 K6 K8 90.67(12) . . ?
Cl2 K6 K8 137.4(2) . 2_757 ?
Cl2 K6 K8 41.27(12) 2_757 2_757 ?
Se3 K6 K8 57.34(8) 2_757 2_757 ?
Se3 K6 K8 123.65(15) . 2_757 ?
Se7 K6 K8 124.81(15) . 2_757 ?
Se7 K6 K8 56.24(9) 2_757 2_757 ?
Se10 K6 K8 87.40(8) 3 2_757 ?
Se10 K6 K8 92.33(8) 4_657 2_757 ?
K4 K6 K8 90.67(12) . 2_757 ?
K8 K6 K8 178.7(2) . 2_757 ?
Cl2 K6 K5 83.68(18) . 2_757 ?
Cl2 K6 K5 34.62(11) 2_757 2_757 ?
Se3 K6 K5 82.48(8) 2_757 2_757 ?
Se3 K6 K5 173.52(17) . 2_757 ?
Se7 K6 K5 115.89(7) . 2_757 ?
Se7 K6 K5 117.56(7) 2_757 2_757 ?
Se10 K6 K5 111.58(15) 3 2_757 ?
Se10 K6 K5 49.73(8) 4_657 2_757 ?
K4 K6 K5 134.27(9) . 2_757 ?
K8 K6 K5 117.61(14) . 2_757 ?
K8 K6 K5 61.32(10) 2_757 2_757 ?
Cl1 K7 Se16 134.3(2) 3_445 . ?
Cl1 K7 Se17 142.1(2) 3_445 4_646 ?
Se16 K7 Se17 72.71(11) . 4_646 ?
Cl1 K7 Se9 136.4(2) 3_445 2_656 ?
Se16 K7 Se9 74.72(12) . 2_656 ?
Se17 K7 Se9 66.94(11) 4_646 2_656 ?
Cl1 K7 Se12 83.37(17) 3_445 4_646 ?
Se16 K7 Se12 94.46(14) . 4_646 ?
Se17 K7 Se12 66.11(11) 4_646 4_646 ?
Se9 K7 Se12 132.93(16) 2_656 4_646 ?
Cl1 K7 Se8 84.37(17) 3_445 4_646 ?
Se16 K7 Se8 134.46(16) . 4_646 ?
Se17 K7 Se8 62.21(10) 4_646 4_646 ?
Se9 K7 Se8 92.64(13) 2_656 4_646 ?
Se12 K7 Se8 62.44(11) 4_646 4_646 ?
Cl1 K7 Se14 83.10(13) 3_445 2_656 ?
Se16 K7 Se14 134.27(18) . 2_656 ?
Se17 K7 Se14 92.23(13) 4_646 2_656 ?
Se9 K7 Se14 59.78(11) 2_656 2_656 ?
Se12 K7 Se14 118.97(16) 4_646 2_656 ?
Se8 K7 Se14 57.15(9) 4_646 2_656 ?
Cl1 K7 Se11 81.09(13) 3_445 . ?
Se16 K7 Se11 60.50(10) . . ?
Se17 K7 Se11 99.23(14) 4_646 . ?
Se9 K7 Se11 135.18(17) 2_656 . ?
Se12 K7 Se11 57.46(9) 4_646 . ?
Se8 K7 Se11 119.26(16) 4_646 . ?
Se14 K7 Se11 164.11(16) 2_656 . ?
Cl1 K7 K3 39.33(10) 3_445 3_445 ?
Se16 K7 K3 173.42(17) . 3_445 ?
Se17 K7 K3 113.59(16) 4_646 3_445 ?
Se9 K7 K3 109.11(15) 2_656 3_445 ?
Se12 K7 K3 86.74(13) 4_646 3_445 ?
Se8 K7 K3 51.58(9) 4_646 3_445 ?
Se14 K7 K3 49.34(9) 2_656 3_445 ?
Se11 K7 K3 115.31(14) . 3_445 ?
Cl1 K7 K5 120.44(18) 3_445 4_646 ?
Se16 K7 K5 105.17(13) . 4_646 ?
Se17 K7 K5 46.75(9) 4_646 4_646 ?
Se9 K7 K5 46.82(9) 2_656 4_646 ?
Se12 K7 K5 95.94(13) 4_646 4_646 ?
Se8 K7 K5 46.21(9) 4_646 4_646 ?
Se14 K7 K5 45.62(9) 2_656 4_646 ?
Se11 K7 K5 145.43(16) . 4_646 ?
K3 K7 K5 81.11(12) 3_445 4_646 ?
Cl1 K7 K3 35.34(10) 3_445 4_646 ?
Se16 K7 K3 109.28(15) . 4_646 ?
Se17 K7 K3 121.81(16) 4_646 4_646 ?
Se9 K7 K3 170.93(16) 2_656 4_646 ?
Se12 K7 K3 55.71(9) 4_646 4_646 ?
Se8 K7 K3 90.05(13) 4_646 4_646 ?
Se14 K7 K3 115.14(14) 2_656 4_646 ?
Se11 K7 K3 49.22(9) . 4_646 ?
K3 K7 K3 66.15(12) 3_445 4_646 ?
K5 K7 K3 136.22(15) 4_646 4_646 ?
Cl2 K8 Se11 150.3(2) . . ?
Cl2 K8 Se16 132.7(2) . . ?
Se11 K8 Se16 65.18(9) . . ?
Cl2 K8 Se5 138.35(19) . . ?
Se11 K8 Se5 67.04(10) . . ?
Se16 K8 Se5 65.41(9) . . ?
Cl2 K8 Se7 84.81(16) . . ?
Se11 K8 Se7 72.88(12) . . ?
Se16 K8 Se7 137.98(16) . . ?
Se5 K8 Se7 100.93(15) . . ?
Cl2 K8 Se19 80.95(14) . . ?
Se11 K8 Se19 72.46(11) . . ?
Se16 K8 Se19 96.87(13) . . ?
Se5 K8 Se19 139.49(15) . . ?
Se7 K8 Se19 67.16(10) . . ?
Cl2 K8 Se3 82.74(15) . . ?
Se11 K8 Se3 101.03(15) . . ?
Se16 K8 Se3 131.78(15) . . ?
Se5 K8 Se3 66.74(11) . . ?
Se7 K8 Se3 58.19(9) . . ?
Se19 K8 Se3 123.96(15) . . ?
Cl2 K8 In5 121.49(18) . . ?
Se11 K8 In5 37.56(7) . . ?
Se16 K8 In5 102.15(12) . . ?
Se5 K8 In5 75.87(11) . . ?
Se7 K8 In5 36.91(6) . . ?
Se19 K8 In5 72.80(10) . . ?
Se3 K8 In5 71.34(11) . . ?
Cl2 K8 In9 117.54(17) . . ?
Se11 K8 In9 37.36(6) . . ?
Se16 K8 In9 72.44(9) . . ?
Se5 K8 In9 103.38(12) . . ?
Se7 K8 In9 72.87(10) . . ?
Se19 K8 In9 36.60(6) . . ?
Se3 K8 In9 125.26(15) . . ?
In5 K8 In9 54.45(7) . . ?
Cl2 K8 K6 41.92(15) . . ?
Se11 K8 K6 121.64(17) . . ?
Se16 K8 K6 173.11(18) . . ?
Se5 K8 K6 115.29(15) . . ?
Se7 K8 K6 48.90(10) . . ?
Se19 K8 K6 86.68(10) . . ?
Se3 K8 K6 48.56(10) . . ?
In5 K8 K6 84.52(13) . . ?
In9 K8 K6 113.38(12) . . ?
Cl2 K8 K1 40.02(12) . . ?
Se11 K8 K1 117.72(14) . . ?
Se16 K8 K1 109.30(15) . . ?
Se5 K8 K1 171.44(17) . . ?
Se7 K8 K1 87.47(11) . . ?
Se19 K8 K1 45.73(8) . . ?
Se3 K8 K1 117.38(12) . . ?
In5 K8 K1 112.34(12) . . ?
In9 K8 K1 80.55(10) . . ?
K6 K8 K1 69.10(11) . . ?
K7 Cl1 K7 114.5(3) 3 4_656 ?
K7 Cl1 K3 101.74(14) 3 . ?
K7 Cl1 K3 109.68(15) 4_656 . ?
K7 Cl1 K3 109.67(15) 3 2_756 ?
K7 Cl1 K3 101.74(14) 4_656 2_756 ?
K3 Cl1 K3 120.1(3) . 2_756 ?
K8 Cl2 K5 107.57(19) . . ?
K8 Cl2 K6 96.8(2) . . ?
K5 Cl2 K6 110.63(17) . . ?
K8 Cl2 K1 100.79(18) . . ?
K5 Cl2 K1 119.6(2) . . ?
K6 Cl2 K1 117.49(15) . . ?
K2 Cl3 K5 104.82(17) . 3_445 ?
K2 Cl3 K4 103.9(2) . 3_455 ?
K5 Cl3 K4 115.13(18) 3_445 3_455 ?
K2 Cl3 K1 99.39(16) . 4_647 ?
K5 Cl3 K1 114.1(2) 3_445 4_647 ?
K4 Cl3 K1 116.72(16) 3_455 4_647 ?
K2 Cl3 Ba1 99.39(16) . 4_647 ?
K5 Cl3 Ba1 114.1(2) 3_445 4_647 ?
K4 Cl3 Ba1 116.72(16) 3_455 4_647 ?
K1 Cl3 Ba1 0.00(18) 4_647 4_647 ?
Se6 In1 Se9 117.14(8) . . ?
Se6 In1 Se2 112.85(7) . . ?
Se9 In1 Se2 101.81(7) . . ?
Se6 In1 Se1 107.75(8) . 3_455 ?
Se9 In1 Se1 116.45(7) . 3_455 ?
Se2 In1 Se1 99.33(6) . 3_455 ?
Se9 In2 Se3 118.04(8) . 3_455 ?
Se9 In2 Se4 105.34(7) . . ?
Se3 In2 Se4 103.84(7) 3_455 . ?
Se9 In2 Se5 115.99(7) . 3_455 ?
Se3 In2 Se5 105.06(8) 3_455 3_455 ?
Se4 In2 Se5 107.53(7) . 3_455 ?
Se6 In3 Se3 117.00(9) 4_646 2_756 ?
Se6 In3 Se8 112.77(8) 4_646 2_756 ?
Se3 In3 Se8 112.24(8) 2_756 2_756 ?
Se6 In3 Se10 109.23(6) 4_646 4_656 ?
Se3 In3 Se10 102.30(7) 2_756 4_656 ?
Se8 In3 Se10 101.49(8) 2_756 4_656 ?
Se8 In4 Se1 108.84(7) . . ?
Se8 In4 Se5 114.04(7) . . ?
Se1 In4 Se5 115.41(8) . . ?
Se8 In4 Se12 102.93(8) . . ?
Se1 In4 Se12 105.22(6) . . ?
Se5 In4 Se12 109.31(6) . . ?
Se15 In5 Se11 114.47(8) 3_545 . ?
Se15 In5 Se7 112.56(8) 3_545 . ?
Se11 In5 Se7 116.32(9) . . ?
Se15 In5 Se4 102.77(7) 3_545 3_545 ?
Se11 In5 Se4 107.32(6) . 3_545 ?
Se7 In5 Se4 101.35(7) . 3_545 ?
Se15 In5 K8 156.95(9) 3_545 . ?
Se11 In5 K8 55.33(8) . . ?
Se7 In5 K8 64.47(9) . . ?
Se4 In5 K8 100.17(9) 3_545 . ?
Se16 In6 Se13 121.54(8) . 4_656 ?
Se16 In6 Se2 100.31(7) . . ?
Se13 In6 Se2 112.61(6) 4_656 . ?
Se16 In6 Se1 116.11(7) . 4_656 ?
Se13 In6 Se1 102.45(7) 4_656 4_656 ?
Se2 In6 Se1 102.57(6) . 4_656 ?
Se15 In7 Se18 112.95(8) 3_545 4_647 ?
Se15 In7 Se14 114.32(8) 3_545 . ?
Se18 In7 Se14 114.23(9) 4_647 . ?
Se15 In7 Se10 108.19(7) 3_545 . ?
Se18 In7 Se10 102.86(6) 4_647 . ?
Se14 In7 Se10 102.87(6) . . ?
Se15 In7 K3 57.58(8) 3_545 4_646 ?
Se18 In7 K3 156.60(9) 4_647 4_646 ?
Se14 In7 K3 60.79(9) . 4_646 ?
Se10 In7 K3 100.51(8) . 4_646 ?
Se16 In8 Se17 116.05(8) . . ?
Se16 In8 Se12 113.98(7) . . ?
Se17 In8 Se12 102.04(7) . . ?
Se16 In8 Se5 118.60(8) . 4_656 ?
Se17 In8 Se5 106.50(8) . 4_656 ?
Se12 In8 Se5 96.88(6) . 4_656 ?
Se19 In9 Se14 115.87(8) . . ?
Se19 In9 Se11 115.80(8) . . ?
Se14 In9 Se11 112.21(8) . . ?
Se19 In9 Se2 106.09(8) . . ?
Se14 In9 Se2 101.52(7) . . ?
Se11 In9 Se2 103.14(6) . . ?
Se19 In9 K8 64.22(9) . . ?
Se14 In9 K8 156.52(10) . . ?
Se11 In9 K8 54.86(9) . . ?
Se2 In9 K8 100.74(9) . . ?
Se19 In10 Se7 113.09(8) . . ?
Se19 In10 Se18 112.90(8) . 4_647 ?
Se7 In10 Se18 115.01(8) . 4_647 ?
Se19 In10 Se10 102.77(8) . 4_657 ?
Se7 In10 Se10 102.71(7) . 4_657 ?
Se18 In10 Se10 108.98(7) 4_647 4_657 ?
Se17 In11 Se13 121.44(9) 4_646 . ?
Se17 In11 Se4 104.62(7) 4_646 2_656 ?
Se13 In11 Se4 102.95(6) . 2_656 ?
Se17 In11 Se12 115.24(7) 4_646 . ?
Se13 In11 Se12 103.30(7) . . ?
Se4 In11 Se12 108.12(8) 2_656 . ?
In4 Se1 In1 101.28(6) . 3_545 ?
In4 Se1 In6 104.72(7) . 4_646 ?
In1 Se1 In6 108.71(8) 3_545 4_646 ?
In6 Se2 In1 104.08(7) . . ?
In6 Se2 In9 103.78(6) . . ?
In1 Se2 In9 102.92(6) . . ?
In2 Se3 In3 101.65(7) 3_545 2_756 ?
In2 Se3 K6 152.39(9) 3_545 . ?
In3 Se3 K6 99.70(11) 2_756 . ?
In2 Se3 K4 95.28(11) 3_545 . ?
In3 Se3 K4 142.77(9) 2_756 . ?
K6 Se3 K4 77.65(14) . . ?
In2 Se3 K8 85.49(10) 3_545 . ?
In3 Se3 K8 98.77(11) 2_756 . ?
K6 Se3 K8 74.10(11) . . ?
K4 Se3 K8 115.55(10) . . ?
In2 Se4 In11 105.03(7) . 2_656 ?
In2 Se4 In5 107.10(7) . 3_455 ?
In11 Se4 In5 105.87(6) 2_656 3_455 ?
In2 Se4 K4 85.50(8) . 3_455 ?
In11 Se4 K4 160.13(13) 2_656 3_455 ?
In5 Se4 K4 86.44(8) 3_455 3_455 ?
In4 Se5 In2 101.79(7) . 3_545 ?
In4 Se5 In8 104.32(7) . 4_646 ?
In2 Se5 In8 107.23(8) 3_545 4_646 ?
In4 Se5 K8 97.42(11) . . ?
In2 Se5 K8 92.67(11) 3_545 . ?
In8 Se5 K8 146.45(10) 4_646 . ?
In1 Se6 In3 99.52(7) . 4_656 ?
In1 Se6 K2 90.07(9) . . ?
In3 Se6 K2 93.85(8) 4_656 . ?
In1 Se6 K3 97.72(10) . 4_656 ?
In3 Se6 K3 86.47(9) 4_656 4_656 ?
K2 Se6 K3 172.05(11) . 4_656 ?
In10 Se7 In5 99.05(7) . . ?
In10 Se7 K4 147.90(9) . . ?
In5 Se7 K4 99.52(11) . . ?
In10 Se7 K6 98.08(11) . . ?
In5 Se7 K6 148.04(9) . . ?
K4 Se7 K6 79.12(14) . . ?
In10 Se7 K8 89.13(10) . . ?
In5 Se7 K8 78.62(10) . . ?
K4 Se7 K8 120.12(11) . . ?
K6 Se7 K8 74.87(11) . . ?
In4 Se8 In3 100.06(8) . 2_756 ?
In4 Se8 K5 145.52(10) . . ?
In3 Se8 K5 97.42(10) 2_756 . ?
In4 Se8 K3 96.55(10) . 2_756 ?
In3 Se8 K3 83.06(9) 2_756 2_756 ?
K5 Se8 K3 114.97(12) . 2_756 ?
In4 Se8 K7 95.46(11) . 4_656 ?
In3 Se8 K7 154.79(11) 2_756 4_656 ?
K5 Se8 K7 80.18(13) . 4_656 ?
K3 Se8 K7 75.50(11) 2_756 4_656 ?
In2 Se9 In1 100.07(8) . . ?
In2 Se9 K5 99.06(10) . 3_445 ?
In1 Se9 K5 147.59(11) . 3_445 ?
In2 Se9 K7 138.71(12) . 2_656 ?
In1 Se9 K7 97.52(11) . 2_656 ?
K5 Se9 K7 84.83(14) 3_445 2_656 ?
In3 Se10 In10 103.24(7) 4_646 4_647 ?
In3 Se10 In7 103.84(6) 4_646 . ?
In10 Se10 In7 105.37(6) 4_647 . ?
In3 Se10 K5 87.86(9) 4_646 3_445 ?
In10 Se10 K5 161.54(9) 4_647 3_445 ?
In7 Se10 K5 85.79(9) . 3_445 ?
In3 Se10 K6 87.99(9) 4_646 3_445 ?
In10 Se10 K6 86.60(9) 4_647 3_445 ?
In7 Se10 K6 160.40(14) . 3_445 ?
K5 Se10 K6 79.00(12) 3_445 3_445 ?
In5 Se11 In9 97.45(7) . . ?
In5 Se11 K8 87.11(11) . . ?
In9 Se11 K8 87.78(11) . . ?
In5 Se11 K3 82.05(9) . 4_646 ?
In9 Se11 K3 86.94(9) . 4_646 ?
K8 Se11 K3 167.23(12) . 4_646 ?
In5 Se11 K7 155.57(12) . . ?
In9 Se11 K7 98.17(11) . . ?
K8 Se11 K7 112.14(13) . . ?
K3 Se11 K7 80.15(11) 4_646 . ?
In4 Se12 In8 102.01(6) . . ?
In4 Se12 In11 103.08(7) . . ?
In8 Se12 In11 107.00(6) . . ?
In4 Se12 K7 94.55(10) . 4_656 ?
In8 Se12 K7 86.94(9) . 4_656 ?
In11 Se12 K7 154.39(10) . 4_656 ?
In11 Se13 In6 100.62(7) . 4_646 ?
In11 Se13 Ba1 96.93(9) . 4_646 ?
In6 Se13 Ba1 134.02(10) 4_646 4_646 ?
In11 Se13 K1 96.93(9) . 4_646 ?
In6 Se13 K1 134.02(10) 4_646 4_646 ?
Ba1 Se13 K1 0.00(19) 4_646 4_646 ?
In11 Se13 K3 101.49(10) . . ?
In6 Se13 K3 105.64(10) 4_646 . ?
Ba1 Se13 K3 111.96(10) 4_646 . ?
K1 Se13 K3 111.96(10) 4_646 . ?
In9 Se14 In7 98.47(7) . . ?
In9 Se14 K5 148.04(11) . 3_445 ?
In7 Se14 K5 96.39(10) . 3_445 ?
In9 Se14 K3 90.26(10) . 4_646 ?
In7 Se14 K3 81.67(9) . 4_646 ?
K5 Se14 K3 119.89(12) 3_445 4_646 ?
In9 Se14 K7 97.57(11) . 2_656 ?
In7 Se14 K7 153.41(13) . 2_656 ?
K5 Se14 K7 80.65(12) 3_445 2_656 ?
K3 Se14 K7 77.18(12) 4_646 2_656 ?
In5 Se15 In7 99.48(8) 3_455 3_455 ?
In5 Se15 Ba1 101.96(9) 3_455 3_445 ?
In7 Se15 Ba1 151.06(9) 3_455 3_445 ?
In5 Se15 K1 101.96(9) 3_455 3_445 ?
In7 Se15 K1 151.06(9) 3_455 3_445 ?
Ba1 Se15 K1 0.00(7) 3_445 3_445 ?
In5 Se15 K3 88.34(10) 3_455 2_656 ?
In7 Se15 K3 84.71(9) 3_455 2_656 ?
Ba1 Se15 K3 114.98(12) 3_445 2_656 ?
K1 Se15 K3 114.98(12) 3_445 2_656 ?
In5 Se15 K2 94.21(8) 3_455 2_657 ?
In7 Se15 K2 79.81(7) 3_455 2_657 ?
Ba1 Se15 K2 79.45(9) 3_445 2_657 ?
K1 Se15 K2 79.45(9) 3_445 2_657 ?
K3 Se15 K2 164.52(11) 2_656 2_657 ?
In8 Se16 In6 99.35(7) . . ?
In8 Se16 K7 137.02(12) . . ?
In6 Se16 K7 99.41(12) . . ?
In8 Se16 K8 95.37(11) . . ?
In6 Se16 K8 92.97(11) . . ?
K7 Se16 K8 121.79(15) . . ?
In11 Se17 In8 100.78(7) 4_656 . ?
In11 Se17 K5 99.44(10) 4_656 . ?
In8 Se17 K5 144.13(13) . . ?
In11 Se17 K7 140.82(13) 4_656 4_656 ?
In8 Se17 K7 96.41(11) . 4_656 ?
K5 Se17 K7 86.04(13) . 4_656 ?
In7 Se18 In10 100.21(7) 4_657 4_657 ?
In7 Se18 K1 101.89(9) 4_657 . ?
In10 Se18 K1 149.53(10) 4_657 . ?
In7 Se18 K2 88.77(9) 4_657 . ?
In10 Se18 K2 92.63(9) 4_657 . ?
K1 Se18 K2 108.50(10) . . ?
In10 Se19 In9 99.31(8) . . ?
In10 Se19 K1 101.76(9) . . ?
In9 Se19 K1 149.26(9) . . ?
In10 Se19 K2 89.40(8) . . ?
In9 Se19 K2 94.57(8) . . ?
K1 Se19 K2 107.70(10) . . ?
In10 Se19 K8 88.96(10) . . ?
In9 Se19 K8 79.18(9) . . ?
K1 Se19 K8 79.09(11) . . ?
K2 Se19 K8 173.20(12) . . ?

loop_
_geom_bond_atom_site_label_1
_geom_bond_atom_site_label_2
_geom_bond_distance
_geom_bond_site_symmetry_2
_geom_bond_publ_flag
K1 Cl2 3.020(6) . ?
K1 Cl3 3.078(6) 4_657 ?
K1 Se15 3.329(4) 3 ?
K1 Se18 3.338(4) . ?
K1 Se19 3.364(4) . ?
K1 Se13 3.450(4) 4_656 ?
K1 K8 4.613(6) . ?
K1 K2 4.627(5) 4_657 ?
K1 Ba2 4.627(5) 4_657 ?
K2 Cl3 2.989(6) . ?
K2 Se18 3.452(4) . ?
K2 Se19 3.460(3) . ?
K2 Se6 3.530(4) . ?
K2 Se15 3.880(4) 2_657 ?
K2 K1 4.627(5) 4_647 ?
K2 Ba1 4.627(5) 4_647 ?
K2 K4 4.729(3) 3_455 ?
K2 K5 4.757(6) 3_445 ?
K3 Cl1 3.045(6) . ?
K3 Se13 3.518(5) . ?
K3 Se15 3.518(5) 2_656 ?
K3 Se6 3.653(5) 4_646 ?
K3 Se14 3.660(5) 4_656 ?
K3 Se8 3.807(5) 2_756 ?
K3 Se11 3.810(5) 4_656 ?
K3 In7 4.149(5) 4_656 ?
K3 K7 4.705(7) 3 ?
K3 K7 4.958(7) 4_656 ?
K4 Cl3 3.017(7) 4_647 ?
K4 Cl3 3.017(7) 3_545 ?
K4 Se7 3.434(5) . ?
K4 Se7 3.434(5) 2_757 ?
K4 Se3 3.548(5) 2_757 ?
K4 Se3 3.548(5) . ?
K4 Se4 3.920(3) 3_545 ?
K4 Se4 3.920(3) 4_647 ?
K4 K6 4.408(11) . ?
K4 K2 4.729(3) 3_545 ?
K4 K2 4.729(3) 4_647 ?
K4 Ba2 4.729(3) 4_647 ?
K5 Cl2 2.997(6) . ?
K5 Cl3 3.015(7) 3 ?
K5 Se14 3.437(5) 3 ?
K5 Se17 3.465(5) . ?
K5 Se9 3.475(5) 3 ?
K5 Se8 3.477(5) . ?
K5 Se10 3.837(5) 3 ?
K5 K7 4.746(7) 4_656 ?
K5 Ba2 4.757(6) 3 ?
K5 K2 4.757(6) 3 ?
K5 K8 4.812(7) . ?
K5 K6 4.936(8) . ?
K6 Cl2 3.006(7) . ?
K6 Cl2 3.006(7) 2_757 ?
K6 Se3 3.483(5) 2_757 ?
K6 Se3 3.483(5) . ?
K6 Se7 3.487(5) . ?
K6 Se7 3.488(5) 2_757 ?
K6 Se10 3.923(2) 3 ?
K6 Se10 3.923(2) 4_657 ?
K6 K8 4.468(5) . ?
K6 K8 4.468(5) 2_757 ?
K6 K5 4.936(8) 2_757 ?
K7 Cl1 3.019(7) 3_445 ?
K7 Se16 3.484(6) . ?
K7 Se17 3.491(5) 4_646 ?
K7 Se9 3.560(6) 2_656 ?
K7 Se12 3.849(7) 4_646 ?
K7 Se8 3.877(6) 4_646 ?
K7 Se14 3.877(6) 2_656 ?
K7 Se11 3.891(6) . ?
K7 K3 4.705(7) 3_445 ?
K7 K5 4.746(7) 4_646 ?
K7 K3 4.958(7) 4_646 ?
K8 Cl2 2.968(7) . ?
K8 Se11 3.443(5) . ?
K8 Se16 3.486(5) . ?
K8 Se5 3.517(6) . ?
K8 Se7 3.848(6) . ?
K8 Se19 3.857(6) . ?
K8 Se3 3.911(6) . ?
K8 In5 4.180(6) . ?
K8 In9 4.207(5) . ?
Cl1 K7 3.019(7) 3 ?
Cl1 K7 3.019(6) 4_656 ?
Cl1 K3 3.045(6) 2_756 ?
Cl3 K5 3.015(7) 3_445 ?
Cl3 K4 3.017(7) 3_455 ?
Cl3 K1 3.078(6) 4_647 ?
Cl3 Ba1 3.078(6) 4_647 ?
In1 Se6 2.527(2) . ?
In1 Se9 2.539(2) . ?
In1 Se2 2.6278(19) . ?
In1 Se1 2.640(2) 3_455 ?
In2 Se9 2.524(2) . ?
In2 Se3 2.533(2) 3_455 ?
In2 Se4 2.6283(19) . ?
In2 Se5 2.632(2) 3_455 ?
In3 Se6 2.553(2) 4_646 ?
In3 Se3 2.556(2) 2_756 ?
In3 Se8 2.565(2) 2_756 ?
In3 Se10 2.646(2) 4_656 ?
In4 Se8 2.513(2) . ?
In4 Se1 2.5933(19) . ?
In4 Se5 2.599(2) . ?
In4 Se12 2.606(2) . ?
In5 Se15 2.546(2) 3_545 ?
In5 Se11 2.551(2) . ?
In5 Se7 2.561(2) . ?
In5 Se4 2.6820(19) 3_545 ?
In6 Se16 2.532(2) . ?
In6 Se13 2.539(2) 4_656 ?
In6 Se2 2.6248(19) . ?
In6 Se1 2.644(2) 4_656 ?
In7 Se15 2.549(2) 3_545 ?
In7 Se18 2.552(2) 4_647 ?
In7 Se14 2.555(2) . ?
In7 Se10 2.6604(19) . ?
In7 K3 4.149(5) 4_646 ?
In8 Se16 2.523(2) . ?
In8 Se17 2.540(2) . ?
In8 Se12 2.6235(19) . ?
In8 Se5 2.633(2) 4_656 ?
In9 Se19 2.553(2) . ?
In9 Se14 2.555(2) . ?
In9 Se11 2.555(2) . ?
In9 Se2 2.650(2) . ?
In10 Se19 2.553(2) . ?
In10 Se7 2.555(2) . ?
In10 Se18 2.555(2) 4_647 ?
In10 Se10 2.653(2) 4_657 ?
In11 Se17 2.526(2) 4_646 ?
In11 Se13 2.537(2) . ?
In11 Se4 2.630(2) 2_656 ?
In11 Se12 2.643(2) . ?
Se1 In1 2.640(2) 3_545 ?
Se1 In6 2.644(2) 4_646 ?
Se3 In2 2.533(2) 3_545 ?
Se3 In3 2.556(2) 2_756 ?
Se4 In11 2.630(2) 2_656 ?
Se4 In5 2.6821(19) 3_455 ?
Se4 K4 3.920(3) 3_455 ?
Se5 In2 2.632(2) 3_545 ?
Se5 In8 2.633(2) 4_646 ?
Se6 In3 2.553(2) 4_656 ?
Se6 K3 3.653(5) 4_656 ?
Se8 In3 2.565(2) 2_756 ?
Se8 K3 3.807(5) 2_756 ?
Se8 K7 3.877(6) 4_656 ?
Se9 K5 3.475(5) 3_445 ?
Se9 K7 3.560(6) 2_656 ?
Se10 In3 2.646(2) 4_646 ?
Se10 In10 2.653(2) 4_647 ?
Se10 K5 3.837(5) 3_445 ?
Se10 K6 3.923(2) 3_445 ?
Se11 K3 3.810(5) 4_646 ?
Se12 K7 3.849(7) 4_656 ?
Se13 In6 2.539(2) 4_646 ?
Se13 Ba1 3.450(4) 4_646 ?
Se13 K1 3.450(4) 4_646 ?
Se14 K5 3.437(5) 3_445 ?
Se14 K3 3.660(5) 4_646 ?
Se14 K7 3.877(6) 2_656 ?
Se15 In5 2.546(2) 3_455 ?
Se15 In7 2.549(2) 3_455 ?
Se15 Ba1 3.329(4) 3_445 ?
Se15 K1 3.329(4) 3_445 ?
Se15 K3 3.517(5) 2_656 ?
Se15 K2 3.880(4) 2_657 ?
Se17 In11 2.526(2) 4_656 ?
Se17 K7 3.491(5) 4_656 ?
Se18 In7 2.552(2) 4_657 ?
Se18 In10 2.555(2) 4_657 ?
